data_2019818
loop_
_publ_author_name
'Herich, Peter'
'Fronc, Marek'
'Ko\<z\'i\<sek, Jozef'

_publ_section_title
;
 New isostructural transition metal complexes with a non-innocent
 dithiolate ligand
;
_journal_coeditor_code KU3148
_journal_issue 2
_journal_name_full 'Acta Crystallographica Section C Structural Chemistry'
_journal_page_first 159
_journal_paper_doi 10.1107/S2053229615001436
_journal_volume 71
_journal_year 2015
_chemical_formula_iupac '(C19 H18 P) [Co (C6 H2 Cl2 S2)2]'
_chemical_formula_moiety 'C19 H18 P +, C12 H4 Cl4 Co S4 -'
_chemical_formula_sum 'C31 H22 Cl4 Co P S4'
_chemical_formula_weight 754.42
_chemical_name_systematic
;
Methyltriphenylphosphonium
bis(3,6-dichlorobenzene-1,2-dithiolato-\k^2^<i>S</i>,<i>S</i>')cobaltate(1-)
;
_space_group_crystal_system monoclinic
_space_group_IT_number 14
_space_group_name_Hall '-P 2ybc'
_space_group_name_H-M_alt 'P 1 21/c 1'
_symmetry_space_group_name_Hall '-P 2ybc'
_symmetry_space_group_name_H-M 'P 1 21/c 1'
_atom_sites_solution_hydrogens geom
_audit_creation_method SHELXL-2013
_cell_angle_alpha 90
_cell_angle_beta 91.9170(11)
_cell_angle_gamma 90
_cell_formula_units_Z 4
_cell_length_a 13.46050(18)
_cell_length_b 14.6661(2)
_cell_length_c 16.24190(19)
_cell_measurement_reflns_used 17287
_cell_measurement_temperature 100(2)
_cell_measurement_theta_max 28.2730
_cell_measurement_theta_min 2.0720
_cell_volume 3204.57(7)
_computing_cell_refinement
;
CrysAlis CCD (Oxford Diffraction, 2012)
;
_computing_data_collection
;
CrysAlis CCD (Oxford Diffraction, 2012)
;
_computing_data_reduction
;
CrysAlis RED (Oxford Diffraction, 2012)
;
_computing_molecular_graphics
;
DIAMOND (Brandenburg, 1998; Brandenburg & Berndt, 1999)
;
_computing_publication_material
;
enCIFer (Allen <i>et al.</i>,  2004)
;
_computing_structure_refinement
;
SHELXL2013 (Sheldrick, 2015)
;
_computing_structure_solution
;
SUPERFLIP (Palatinus, 2013), OLEX2 (Dolomanov <i>et al.</i>,
2009) and
SHELXS97 (Sheldrick, 2008)
;
_diffrn_ambient_temperature 100(2)
_diffrn_detector_area_resol_mean 10.4340
_diffrn_measured_fraction_theta_full 1.000
_diffrn_measured_fraction_theta_max 0.907
_diffrn_measurement_device_type 'Agilent Xcalibur Ruby Gemini'
_diffrn_measurement_method '\w scans'
_diffrn_radiation_type MoK\a
_diffrn_radiation_wavelength 0.71073
_diffrn_reflns_av_R_equivalents 0.0335
_diffrn_reflns_limit_h_max 18
_diffrn_reflns_limit_h_min -18
_diffrn_reflns_limit_k_max 20
_diffrn_reflns_limit_k_min -20
_diffrn_reflns_limit_l_max 22
_diffrn_reflns_limit_l_min -22
_diffrn_reflns_number 55679
_diffrn_reflns_theta_full 26.315
_diffrn_reflns_theta_max 29.637
_diffrn_reflns_theta_min 2.054
_exptl_absorpt_coefficient_mu 1.202
_exptl_absorpt_correction_T_max 0.876
_exptl_absorpt_correction_T_min 0.746
_exptl_absorpt_correction_type analytical
_exptl_absorpt_process_details
;
[CrysAlis PRO (Agilent, 2013), based on expressions derived by
Clark & Reid (1995)]
;
_exptl_crystal_colour black
_exptl_crystal_density_diffrn 1.564
_exptl_crystal_description plate
_exptl_crystal_F_000 1528
_exptl_crystal_size_max 0.50
_exptl_crystal_size_mid 0.21
_exptl_crystal_size_min 0.11
_refine_diff_density_max 0.336
_refine_diff_density_min -0.541
_refine_ls_extinction_method none
_refine_ls_goodness_of_fit_ref 1.009
_refine_ls_hydrogen_treatment constr
_refine_ls_matrix_type full
_refine_ls_number_parameters 373
_refine_ls_number_reflns 8220
_refine_ls_number_restraints 0
_refine_ls_restrained_S_all 1.009
_refine_ls_R_factor_all 0.0766
_refine_ls_R_factor_gt 0.0409
_refine_ls_shift/su_max 0.001
_refine_ls_shift/su_mean 0.000
_refine_ls_structure_factor_coef Fsqd
_refine_ls_weighting_details 'w=1/[\s^2^(Fo^2^)+(0.0372P)^2^+1.2776P] where P=(Fo^2^+2Fc^2^)/3'
_refine_ls_weighting_scheme calc
_refine_ls_wR_factor_gt 0.0830
_refine_ls_wR_factor_ref 0.0956
_reflns_number_gt 5470
_reflns_number_total 8220
_reflns_threshold_expression I>2\s(I)
_cod_data_source_file ku3148sup1.cif
_cod_data_source_block I
_cod_database_code 2019818
_cod_database_fobs_code 2019818

loop_
_space_group_symop_operation_xyz
'x, y, z'
'-x, y+1/2, -z+1/2'
'-x, -y, -z'
'x, -y-1/2, z-1/2'

loop_
_atom_site_type_symbol
_atom_site_label
_atom_site_fract_x
_atom_site_fract_y
_atom_site_fract_z
_atom_site_U_iso_or_equiv
_atom_site_adp_type
_atom_site_calc_flag
_atom_site_occupancy
_atom_site_symmetry_multiplicity
C C1 0.37579(19) 0.32542(17) 1.02686(13) 0.0555(6) Uani d 1 1
C C2 0.3446(2) 0.23853(18) 1.04915(14) 0.0655(7) Uani d 1 1
C C3 0.2448(3) 0.2156(2) 1.04774(18) 0.0834(10) Uani d 1 1
H H3A 0.2249 0.1560 1.0632 0.100 Uiso calc 1 1
C C4 0.1752(3) 0.2787(3) 1.02415(19) 0.0842(10) Uani d 1 1
H H4A 0.1068 0.2625 1.0218 0.101 Uiso calc 1 1
C C5 0.2035(2) 0.3656(2) 1.00366(16) 0.0686(7) Uani d 1 1
C C6 0.30333(18) 0.39155(18) 1.00744(14) 0.0558(6) Uani d 1 1
C C7 0.00292(16) 0.61303(17) 0.66224(14) 0.0504(5) Uani d 1 1
C C8 -0.00714(18) 0.64114(19) 0.74378(15) 0.0603(6) Uani d 1 1
C C9 0.0203(2) 0.7274(2) 0.76871(18) 0.0729(8) Uani d 1 1
H H9A 0.0111 0.7459 0.8240 0.087 Uiso calc 1 1
C C10 0.0609(2) 0.7868(2) 0.71356(19) 0.0729(8) Uani d 1 1
H H10A 0.0793 0.8466 0.7306 0.088 Uiso calc 1 1
C C11 0.07501(18) 0.75932(18) 0.63342(17) 0.0609(6) Uani d 1 1
C C12 0.04567(16) 0.67253(16) 0.60650(14) 0.0496(5) Uani d 1 1
C C13 0.6628(2) 0.1266(2) 0.92192(15) 0.0716(8) Uani d 1 1
H H13C 0.6411 0.0747 0.9549 0.086 Uiso calc 1 1
H H13B 0.6355 0.1831 0.9441 0.086 Uiso calc 1 1
H H13A 0.7356 0.1298 0.9241 0.086 Uiso calc 1 1
C C14 0.66099(16) 0.20659(16) 0.75797(14) 0.0512(6) Uani d 1 1
C C15 0.70247(18) 0.19204(18) 0.68216(15) 0.0583(6) Uani d 1 1
H H15A 0.7090 0.1318 0.6614 0.070 Uiso calc 1 1
C C16 0.7344(2) 0.2658(2) 0.63676(18) 0.0733(8) Uani d 1 1
H H16A 0.7627 0.2563 0.5846 0.088 Uiso calc 1 1
C C17 0.7253(2) 0.3514(2) 0.6668(2) 0.0858(10) Uani d 1 1
H H17A 0.7483 0.4015 0.6357 0.103 Uiso calc 1 1
C C18 0.6834(2) 0.3668(2) 0.7410(2) 0.0891(10) Uani d 1 1
H H18A 0.6766 0.4275 0.7606 0.107 Uiso calc 1 1
C C19 0.6510(2) 0.29452(18) 0.78785(19) 0.0710(7) Uani d 1 1
H H19A 0.6224 0.3050 0.8397 0.085 Uiso calc 1 1
C C20 0.66827(18) 0.00973(15) 0.77625(15) 0.0521(6) Uani d 1 1
C C21 0.7693(2) -0.00720(19) 0.7868(2) 0.0739(8) Uani d 1 1
H H21A 0.8103 0.0341 0.8176 0.089 Uiso calc 1 1
C C22 0.8100(2) -0.0833(2) 0.7528(2) 0.0865(10) Uani d 1 1
H H22A 0.8792 -0.0947 0.7599 0.104 Uiso calc 1 1
C C23 0.7512(3) -0.1430(2) 0.70863(19) 0.0777(8) Uani d 1 1
H H23A 0.7801 -0.1954 0.6847 0.093 Uiso calc 1 1
C C24 0.6512(2) -0.12801(19) 0.69858(17) 0.0695(7) Uani d 1 1
H H24A 0.6107 -0.1706 0.6689 0.083 Uiso calc 1 1
C C25 0.6092(2) -0.05115(17) 0.73158(15) 0.0586(6) Uani d 1 1
H H25A 0.5401 -0.0400 0.7237 0.070 Uiso calc 1 1
C C26 0.48643(16) 0.10983(15) 0.81463(13) 0.0457(5) Uani d 1 1
C C27 0.43546(18) 0.08208(18) 0.88244(14) 0.0576(6) Uani d 1 1
H H27A 0.4709 0.0628 0.9309 0.069 Uiso calc 1 1
C C28 0.3331(2) 0.08229(18) 0.87979(16) 0.0630(7) Uani d 1 1
H H28A 0.2981 0.0644 0.9270 0.076 Uiso calc 1 1
C C29 0.28175(18) 0.10808(17) 0.80985(16) 0.0598(6) Uani d 1 1
H H29A 0.2111 0.1084 0.8086 0.072 Uiso calc 1 1
C C30 0.33155(19) 0.13356(19) 0.74149(17) 0.0665(7) Uani d 1 1
H H30A 0.2955 0.1498 0.6924 0.080 Uiso calc 1 1
C C31 0.43395(18) 0.13566(18) 0.74363(15) 0.0590(6) Uani d 1 1
H H31A 0.4684 0.1548 0.6966 0.071 Uiso calc 1 1
P P1 0.61940(4) 0.11228(4) 0.81735(4) 0.04795(15) Uani d 1 1
S S1 0.50157(5) 0.35481(4) 1.02323(4) 0.05812(16) Uani d 1 1
S S2 0.33982(5) 0.50367(4) 0.99068(4) 0.06089(17) Uani d 1 1
S S3 -0.03600(5) 0.50483(4) 0.62858(4) 0.05421(15) Uani d 1 1
S S4 0.06212(4) 0.63607(4) 0.50499(4) 0.05287(15) Uani d 1 1
Cl Cl1 0.43369(8) 0.15912(5) 1.08247(4) 0.0888(3) Uani d 1 1
Cl Cl2 0.11398(6) 0.44362(7) 0.97283(5) 0.0941(3) Uani d 1 1
Cl Cl3 -0.05403(6) 0.56667(6) 0.81562(4) 0.0842(2) Uani d 1 1
Cl Cl4 0.13127(6) 0.83333(5) 0.56651(5) 0.0821(2) Uani d 1 1
Co Co1 0.5000 0.5000 1.0000 0.04919(12) Uani d 1 2
Co Co2 0.0000 0.5000 0.5000 0.04427(11) Uani d 1 2

loop_
_atom_site_aniso_label
_atom_site_aniso_U_11
_atom_site_aniso_U_22
_atom_site_aniso_U_33
_atom_site_aniso_U_12
_atom_site_aniso_U_13
_atom_site_aniso_U_23
C1 0.0670(16) 0.0583(15) 0.0415(12) -0.0132(12) 0.0072(11) -0.0026(10)
C2 0.092(2) 0.0578(16) 0.0474(13) -0.0162(14) 0.0145(13) -0.0061(11)
C3 0.110(3) 0.072(2) 0.0702(18) -0.042(2) 0.0329(18) -0.0152(15)
C4 0.078(2) 0.099(3) 0.0778(19) -0.036(2) 0.0262(16) -0.0266(18)
C5 0.0584(16) 0.088(2) 0.0604(15) -0.0169(15) 0.0147(12) -0.0183(14)
C6 0.0521(14) 0.0687(16) 0.0471(13) -0.0130(12) 0.0087(10) -0.0058(11)
C7 0.0353(12) 0.0625(15) 0.0532(13) 0.0106(10) 0.0003(10) -0.0049(11)
C8 0.0483(14) 0.0758(18) 0.0565(14) 0.0121(12) -0.0001(11) -0.0081(12)
C9 0.0622(17) 0.090(2) 0.0664(17) 0.0132(16) -0.0016(14) -0.0241(16)
C10 0.0599(17) 0.0695(19) 0.089(2) 0.0104(14) -0.0081(15) -0.0289(16)
C11 0.0458(14) 0.0577(16) 0.0791(17) 0.0072(11) -0.0026(12) -0.0054(13)
C12 0.0367(12) 0.0540(14) 0.0581(13) 0.0094(10) -0.0008(10) -0.0042(11)
C13 0.0620(17) 0.093(2) 0.0590(15) -0.0088(15) -0.0107(13) 0.0029(14)
C14 0.0418(12) 0.0469(14) 0.0649(15) -0.0072(10) 0.0003(11) 0.0056(11)
C15 0.0559(15) 0.0585(15) 0.0605(15) -0.0105(12) 0.0023(12) 0.0070(12)
C16 0.0653(18) 0.076(2) 0.0791(18) -0.0064(15) 0.0074(14) 0.0236(15)
C17 0.0625(19) 0.069(2) 0.127(3) -0.0043(15) 0.0117(18) 0.0366(19)
C18 0.078(2) 0.0458(17) 0.144(3) 0.0008(14) 0.014(2) 0.0090(18)
C19 0.0641(17) 0.0555(17) 0.094(2) 0.0005(13) 0.0141(15) -0.0024(14)
C20 0.0483(14) 0.0480(14) 0.0602(14) -0.0043(10) 0.0049(11) 0.0110(10)
C21 0.0489(15) 0.0605(18) 0.112(2) -0.0012(13) -0.0011(15) -0.0042(15)
C22 0.0587(18) 0.068(2) 0.133(3) 0.0075(15) 0.0109(18) 0.0000(19)
C23 0.091(2) 0.0570(17) 0.087(2) 0.0100(16) 0.0260(17) 0.0069(15)
C24 0.085(2) 0.0588(17) 0.0651(16) -0.0088(15) 0.0050(14) -0.0014(13)
C25 0.0584(15) 0.0595(16) 0.0577(14) -0.0059(12) 0.0009(12) 0.0067(12)
C26 0.0435(12) 0.0478(13) 0.0461(12) -0.0038(10) 0.0028(9) 0.0008(9)
C27 0.0539(15) 0.0738(17) 0.0453(13) -0.0073(12) 0.0027(11) 0.0037(11)
C28 0.0593(16) 0.0719(17) 0.0589(15) -0.0136(13) 0.0165(12) -0.0053(12)
C29 0.0422(13) 0.0592(15) 0.0785(18) -0.0017(11) 0.0081(12) -0.0031(13)
C30 0.0502(15) 0.0766(18) 0.0720(17) 0.0012(13) -0.0064(13) 0.0176(14)
C31 0.0492(14) 0.0724(17) 0.0554(14) -0.0017(12) 0.0035(11) 0.0176(12)
P1 0.0422(3) 0.0521(4) 0.0495(3) -0.0062(3) -0.0001(2) 0.0046(3)
S1 0.0581(4) 0.0553(4) 0.0608(4) -0.0020(3) -0.0008(3) 0.0084(3)
S2 0.0474(3) 0.0617(4) 0.0736(4) -0.0023(3) 0.0016(3) 0.0043(3)
S3 0.0531(4) 0.0604(4) 0.0497(3) -0.0021(3) 0.0095(3) 0.0008(3)
S4 0.0505(3) 0.0519(3) 0.0566(3) -0.0002(3) 0.0074(3) 0.0028(3)
Cl1 0.1438(8) 0.0578(4) 0.0650(4) -0.0074(4) 0.0079(4) 0.0090(3)
Cl2 0.0500(4) 0.1302(8) 0.1024(6) -0.0046(4) 0.0057(4) -0.0192(5)
Cl3 0.0893(5) 0.1119(6) 0.0520(4) 0.0095(5) 0.0117(4) 0.0019(4)
Cl4 0.0833(5) 0.0558(4) 0.1072(6) -0.0054(4) 0.0027(4) 0.0015(4)
Co1 0.0456(3) 0.0521(3) 0.0498(2) -0.00371(19) 0.00065(19) 0.00547(19)
Co2 0.0369(2) 0.0493(3) 0.0468(2) 0.00353(18) 0.00480(17) 0.00160(18)

loop_
_atom_type_symbol
_atom_type_description
_atom_type_scat_dispersion_real
_atom_type_scat_dispersion_imag
_atom_type_scat_source
C C 0.0033 0.0016 'International Tables Vol C Tables 4.2.6.8 and 6.1.1.4'
H H 0.0000 0.0000 'International Tables Vol C Tables 4.2.6.8 and 6.1.1.4'
P P 0.1023 0.0942 'International Tables Vol C Tables 4.2.6.8 and 6.1.1.4'
S S 0.1246 0.1234 'International Tables Vol C Tables 4.2.6.8 and 6.1.1.4'
Cl Cl 0.1484 0.1585 'International Tables Vol C Tables 4.2.6.8 and 6.1.1.4'
Co Co 0.3494 0.9721 'International Tables Vol C Tables 4.2.6.8 and 6.1.1.4'

loop_
_geom_angle_atom_site_label_1
_geom_angle_atom_site_label_2
_geom_angle_atom_site_label_3
_geom_angle_site_symmetry_1
_geom_angle_site_symmetry_3
_geom_angle
C2 C1 C6 . . 118.5(2)
C2 C1 S1 . . 122.3(2)
C6 C1 S1 . . 119.21(18)
C3 C2 C1 . . 121.2(3)
C3 C2 Cl1 . . 120.0(2)
C1 C2 Cl1 . . 118.8(2)
C4 C3 C2 . . 119.9(3)
C4 C3 H3A . . 120.1
C2 C3 H3A . . 120.1
C3 C4 C5 . . 120.3(3)
C3 C4 H4A . . 119.9
C5 C4 H4A . . 119.9
C4 C5 C6 . . 121.1(3)
C4 C5 Cl2 . . 119.3(2)
C6 C5 Cl2 . . 119.6(2)
C5 C6 C1 . . 118.8(2)
C5 C6 S2 . . 121.8(2)
C1 C6 S2 . . 119.36(18)
C12 C7 C8 . . 119.0(2)
C12 C7 S3 . . 119.30(17)
C8 C7 S3 . . 121.7(2)
C9 C8 C7 . . 121.1(3)
C9 C8 Cl3 . . 118.8(2)
C7 C8 Cl3 . . 120.1(2)
C8 C9 C10 . . 120.0(3)
C8 C9 H9A . . 120.0
C10 C9 H9A . . 120.0
C9 C10 C11 . . 119.9(3)
C9 C10 H10A . . 120.0
C11 C10 H10A . . 120.0
C10 C11 C12 . . 120.9(3)
C10 C11 Cl4 . . 119.1(2)
C12 C11 Cl4 . . 120.0(2)
C7 C12 C11 . . 119.0(2)
C7 C12 S4 . . 119.13(18)
C11 C12 S4 . . 121.9(2)
P1 C13 H13C . . 109.5
P1 C13 H13B . . 109.5
H13C C13 H13B . . 109.5
P1 C13 H13A . . 109.5
H13C C13 H13A . . 109.5
H13B C13 H13A . . 109.5
C15 C14 C19 . . 120.1(2)
C15 C14 P1 . . 120.22(19)
C19 C14 P1 . . 119.7(2)
C14 C15 C16 . . 119.6(3)
C14 C15 H15A . . 120.2
C16 C15 H15A . . 120.2
C17 C16 C15 . . 119.9(3)
C17 C16 H16A . . 120.0
C15 C16 H16A . . 120.0
C16 C17 C18 . . 121.1(3)
C16 C17 H17A . . 119.4
C18 C17 H17A . . 119.4
C17 C18 C19 . . 120.3(3)
C17 C18 H18A . . 119.9
C19 C18 H18A . . 119.9
C18 C19 C14 . . 119.0(3)
C18 C19 H19A . . 120.5
C14 C19 H19A . . 120.5
C25 C20 C21 . . 119.5(2)
C25 C20 P1 . . 121.91(19)
C21 C20 P1 . . 118.5(2)
C22 C21 C20 . . 120.0(3)
C22 C21 H21A . . 120.0
C20 C21 H21A . . 120.0
C23 C22 C21 . . 120.1(3)
C23 C22 H22A . . 119.9
C21 C22 H22A . . 119.9
C22 C23 C24 . . 120.6(3)
C22 C23 H23A . . 119.7
C24 C23 H23A . . 119.7
C23 C24 C25 . . 120.0(3)
C23 C24 H24A . . 120.0
C25 C24 H24A . . 120.0
C24 C25 C20 . . 119.7(3)
C24 C25 H25A . . 120.1
C20 C25 H25A . . 120.1
C27 C26 C31 . . 119.5(2)
C27 C26 P1 . . 120.69(17)
C31 C26 P1 . . 119.80(17)
C28 C27 C26 . . 119.9(2)
C28 C27 H27A . . 120.0
C26 C27 H27A . . 120.0
C29 C28 C27 . . 120.4(2)
C29 C28 H28A . . 119.8
C27 C28 H28A . . 119.8
C28 C29 C30 . . 120.2(2)
C28 C29 H29A . . 119.9
C30 C29 H29A . . 119.9
C29 C30 C31 . . 120.2(2)
C29 C30 H30A . . 119.9
C31 C30 H30A . . 119.9
C30 C31 C26 . . 119.8(2)
C30 C31 H31A . . 120.1
C26 C31 H31A . . 120.1
C20 P1 C14 . . 108.98(11)
C20 P1 C26 . . 110.83(11)
C14 P1 C26 . . 109.48(10)
C20 P1 C13 . . 109.98(13)
C14 P1 C13 . . 108.86(13)
C26 P1 C13 . . 108.69(12)
C1 S1 Co1 . . 104.15(9)
C6 S2 Co1 . . 104.60(9)
C7 S3 Co2 . . 104.88(8)
C12 S4 Co2 . . 104.80(8)
S2 Co1 S2 . 3_667 180.0
S2 Co1 S1 . 3_667 87.66(2)
S2 Co1 S1 3_667 3_667 92.34(2)
S2 Co1 S1 . . 92.34(2)
S2 Co1 S1 3_667 . 87.66(2)
S1 Co1 S1 3_667 . 180.0
S3 Co2 S3 . 3_566 180.0
S3 Co2 S4 . 3_566 88.14(2)
S3 Co2 S4 3_566 3_566 91.86(2)
S3 Co2 S4 . . 91.86(2)
S3 Co2 S4 3_566 . 88.14(2)
S4 Co2 S4 3_566 . 180.0

loop_
_geom_bond_atom_site_label_1
_geom_bond_atom_site_label_2
_geom_bond_site_symmetry_2
_geom_bond_distance
C1 C2 . 1.393(3)
C1 C6 . 1.404(4)
C1 S1 . 1.750(3)
C2 C3 . 1.385(4)
C2 Cl1 . 1.744(3)
C3 C4 . 1.362(5)
C3 H3A . 0.9500
C4 C5 . 1.375(4)
C4 H4A . 0.9500
C5 C6 . 1.396(3)
C5 Cl2 . 1.724(3)
C6 S2 . 1.740(3)
C7 C12 . 1.395(3)
C7 C8 . 1.398(3)
C7 S3 . 1.753(2)
C8 C9 . 1.374(4)
C8 Cl3 . 1.733(3)
C9 C10 . 1.376(4)
C9 H9A . 0.9500
C10 C11 . 1.381(4)
C10 H10A . 0.9500
C11 C12 . 1.398(3)
C11 Cl4 . 1.729(3)
C12 S4 . 1.754(2)
C13 P1 . 1.790(2)
C13 H13C . 0.9800
C13 H13B . 0.9800
C13 H13A . 0.9800
C14 C15 . 1.385(3)
C14 C19 . 1.386(4)
C14 P1 . 1.787(2)
C15 C16 . 1.385(3)
C15 H15A . 0.9500
C16 C17 . 1.354(4)
C16 H16A . 0.9500
C17 C18 . 1.367(5)
C17 H17A . 0.9500
C18 C19 . 1.384(4)
C18 H18A . 0.9500
C19 H19A . 0.9500
C20 C25 . 1.384(3)
C20 C21 . 1.388(4)
C20 P1 . 1.780(3)
C21 C22 . 1.367(4)
C21 H21A . 0.9500
C22 C23 . 1.367(4)
C22 H22A . 0.9500
C23 C24 . 1.369(4)
C23 H23A . 0.9500
C24 C25 . 1.377(4)
C24 H24A . 0.9500
C25 H25A . 0.9500
C26 C27 . 1.378(3)
C26 C31 . 1.385(3)
C26 P1 . 1.789(2)
C27 C28 . 1.376(4)
C27 H27A . 0.9500
C28 C29 . 1.364(4)
C28 H28A . 0.9500
C29 C30 . 1.368(4)
C29 H29A . 0.9500
C30 C31 . 1.378(3)
C30 H30A . 0.9500
C31 H31A . 0.9500
S1 Co1 . 2.1625(6)
S2 Co1 . 2.1570(6)
S3 Co2 . 2.1607(6)
S4 Co2 . 2.1642(6)
Co1 S2 3_667 2.1570(7)
Co1 S1 3_667 2.1625(6)
Co2 S3 3_566 2.1607(6)
Co2 S4 3_566 2.1642(6)

loop_
_geom_hbond_atom_site_label_D
_geom_hbond_atom_site_label_H
_geom_hbond_atom_site_label_A
_geom_hbond_site_symmetry_A
_geom_hbond_distance_DH
_geom_hbond_distance_HA
_geom_hbond_distance_DA
_geom_hbond_angle_DHA
_geom_hbond_publ_flag
C27 H27A Cl1 . 0.95 2.90 3.441(2) 117.6 n
C4 H4A S4 2_546 0.95 2.95 3.834(3) 154.4 n
C13 H13A S4 2_646 0.98 2.92 3.853(3) 158.8 n
C31 H31A S1 4_565 0.95 2.87 3.726(3) 150.7 n
C29 H29A Cl3 2_546 0.95 2.94 3.674(3) 135.3 n

loop_
_geom_torsion_atom_site_label_1
_geom_torsion_atom_site_label_2
_geom_torsion_atom_site_label_3
_geom_torsion_atom_site_label_4
_geom_torsion
C6 C1 C2 C3 3.7(4)
S1 C1 C2 C3 -176.85(19)
C6 C1 C2 Cl1 -174.19(17)
S1 C1 C2 Cl1 5.2(3)
C1 C2 C3 C4 0.1(4)
Cl1 C2 C3 C4 178.0(2)
C2 C3 C4 C5 -1.6(4)
C3 C4 C5 C6 -0.8(4)
C3 C4 C5 Cl2 179.2(2)
C4 C5 C6 C1 4.6(4)
Cl2 C5 C6 C1 -175.42(18)
C4 C5 C6 S2 -174.2(2)
Cl2 C5 C6 S2 5.8(3)
C2 C1 C6 C5 -5.9(3)
S1 C1 C6 C5 174.63(18)
C2 C1 C6 S2 172.86(17)
S1 C1 C6 S2 -6.6(3)
C12 C7 C8 C9 2.9(4)
S3 C7 C8 C9 -177.6(2)
C12 C7 C8 Cl3 -176.68(17)
S3 C7 C8 Cl3 2.9(3)
C7 C8 C9 C10 -1.8(4)
Cl3 C8 C9 C10 177.7(2)
C8 C9 C10 C11 -0.6(4)
C9 C10 C11 C12 2.0(4)
C9 C10 C11 Cl4 -177.2(2)
C8 C7 C12 C11 -1.5(3)
S3 C7 C12 C11 178.93(17)
C8 C7 C12 S4 177.92(17)
S3 C7 C12 S4 -1.6(2)
C10 C11 C12 C7 -0.9(3)
Cl4 C11 C12 C7 178.24(17)
C10 C11 C12 S4 179.71(19)
Cl4 C11 C12 S4 -1.2(3)
C19 C14 C15 C16 0.4(4)
P1 C14 C15 C16 -179.99(19)
C14 C15 C16 C17 0.2(4)
C15 C16 C17 C18 -1.0(5)
C16 C17 C18 C19 1.1(5)
C17 C18 C19 C14 -0.5(5)
C15 C14 C19 C18 -0.3(4)
P1 C14 C19 C18 -179.9(2)
C25 C20 C21 C22 0.3(4)
P1 C20 C21 C22 -177.1(2)
C20 C21 C22 C23 -0.2(5)
C21 C22 C23 C24 -0.7(5)
C22 C23 C24 C25 1.4(4)
C23 C24 C25 C20 -1.3(4)
C21 C20 C25 C24 0.4(4)
P1 C20 C25 C24 177.73(19)
C31 C26 C27 C28 -1.5(4)
P1 C26 C27 C28 178.76(19)
C26 C27 C28 C29 1.3(4)
C27 C28 C29 C30 0.3(4)
C28 C29 C30 C31 -1.8(4)
C29 C30 C31 C26 1.5(4)
C27 C26 C31 C30 0.1(4)
P1 C26 C31 C30 179.8(2)
C25 C20 P1 C14 -106.6(2)
C21 C20 P1 C14 70.7(2)
C25 C20 P1 C26 13.9(2)
C21 C20 P1 C26 -168.7(2)
C25 C20 P1 C13 134.1(2)
C21 C20 P1 C13 -48.5(2)
C15 C14 P1 C20 14.3(2)
C19 C14 P1 C20 -166.2(2)
C15 C14 P1 C26 -107.1(2)
C19 C14 P1 C26 72.5(2)
C15 C14 P1 C13 134.2(2)
C19 C14 P1 C13 -46.2(2)
C27 C26 P1 C20 94.9(2)
C31 C26 P1 C20 -84.8(2)
C27 C26 P1 C14 -144.9(2)
C31 C26 P1 C14 35.4(2)
C27 C26 P1 C13 -26.1(2)
C31 C26 P1 C13 154.2(2)
C2 C1 S1 Co1 -173.25(18)
C6 C1 S1 Co1 6.2(2)
C5 C6 S2 Co1 -177.93(18)
C1 C6 S2 Co1 3.3(2)
C12 C7 S3 Co2 0.39(19)
C8 C7 S3 Co2 -179.15(17)
C7 C12 S4 Co2 1.98(19)
C11 C12 S4 Co2 -178.60(17)
